data_7716054
loop_
_publ_author_name
'Kumar, Manish'
'Nayek, Hari Pada'

_publ_section_title
;
 Syntheses and exploration of the catalytic activities of organotin(IV)
 compounds.
;
_journal_issue 23
_journal_name_full 'Dalton transactions (Cambridge, England : 2003)'
_journal_page_first 9827
_journal_page_last 9837
_journal_paper_doi 10.1039/d4dt00646a
_journal_volume 53
_journal_year 2024
_chemical_formula_moiety 'C25 H34 N2 O4 Sn'
_chemical_formula_sum 'C25 H34 N2 O4 Sn'
_chemical_formula_weight 545.23
_space_group_crystal_system triclinic
_space_group_IT_number 2
_space_group_name_Hall '-P 1'
_space_group_name_H-M_alt 'P -1'
_atom_sites_solution_hydrogens geom
_audit_creation_date 2024-05-04
_audit_creation_method
;
Olex2 1.2-ac3
(compiled 2016.08.26 svn.r3337 for Rigaku Oxford Diffraction, GUI svn.r5221)
;
_audit_update_record
;
2024-05-07 deposited with the CCDC.	2024-05-13 downloaded from the CCDC.
;
_cell_angle_alpha 79.327(2)
_cell_angle_beta 81.161(3)
_cell_angle_gamma 77.032(3)
_cell_formula_units_Z 4
_cell_length_a 11.6108(4)
_cell_length_b 13.7661(4)
_cell_length_c 17.6211(5)
_cell_measurement_reflns_used 8984
_cell_measurement_temperature 293(2)
_cell_measurement_theta_max 27.7710
_cell_measurement_theta_min 2.2780
_cell_volume 2678.62(15)
_computing_cell_refinement 'CrysAlisPro 1.171.40.69a (Rigaku OD, 2020)'
_computing_data_collection 'CrysAlisPro 1.171.40.69a (Rigaku OD, 2020)'
_computing_data_reduction 'CrysAlisPro 1.171.40.69a (Rigaku OD, 2020)'
_computing_molecular_graphics 'Olex2 (Dolomanov et al., 2009)'
_computing_publication_material 'Olex2 (Dolomanov et al., 2009)'
_computing_structure_refinement 'ShelXL (Sheldrick, 2015)'
_computing_structure_solution 'SHELXT 2014/5 (Sheldrick, 2014)'
_diffrn_ambient_temperature 293(2)
_diffrn_detector_area_resol_mean 16.0606
_diffrn_detector_type EosS2
_diffrn_measured_fraction_theta_full 0.997
_diffrn_measured_fraction_theta_max 0.983
_diffrn_measurement_details
;
List of Runs (angles in degrees, time in seconds):

  # Type    Start    End  Width  t~exp~   \w     \q     \k     \f   Frames
#--------------------------------------------------------------------------
  1  \w    -14.00  21.00   1.00   25.34    --   14.53  19.00-120.00   35
  2  \w    -40.00  10.00   1.00   25.34    --  -16.64 -77.00-120.00   50
  3  \w    -42.00  10.00   1.00   25.34    --  -16.64 -77.00  90.00   52
  4  \w    -79.00   0.00   1.00   25.34    --  -16.64 -57.00 -30.00   79
  5  \w    -33.00  48.00   1.00   25.34    --  -16.64  57.00-150.00   81
  6  \w    -36.00  52.00   1.00   25.34    --  -16.64  38.00 120.00   88
;
_diffrn_measurement_device 'four-circle diffractometer'
_diffrn_measurement_device_type 'SuperNova, Single source at offset/far, EosS2'
_diffrn_measurement_method '\w scans'
_diffrn_radiation_type MoK\a
_diffrn_radiation_wavelength 0.71073
_diffrn_reflns_av_R_equivalents 0.0349
_diffrn_reflns_av_unetI/netI 0.0576
_diffrn_reflns_Laue_measured_fraction_full 0.997
_diffrn_reflns_Laue_measured_fraction_max 0.983
_diffrn_reflns_limit_h_max 14
_diffrn_reflns_limit_h_min -14
_diffrn_reflns_limit_k_max 17
_diffrn_reflns_limit_k_min -14
_diffrn_reflns_limit_l_max 22
_diffrn_reflns_limit_l_min -20
_diffrn_reflns_number 23275
_diffrn_reflns_point_group_measured_fraction_full 0.997
_diffrn_reflns_point_group_measured_fraction_max 0.983
_diffrn_reflns_theta_full 25.242
_diffrn_reflns_theta_max 27.000
_diffrn_reflns_theta_min 2.082
_exptl_absorpt_coefficient_mu 0.984
_exptl_absorpt_correction_T_max 1.00000
_exptl_absorpt_correction_T_min 0.44712
_exptl_absorpt_correction_type multi-scan
_exptl_absorpt_process_details
;
CrysAlisPro 1.171.40.69a (Rigaku Oxford Diffraction, 2020)
Empirical absorption correction using spherical harmonics,
 implemented in SCALE3 ABSPACK scaling algorithm.
;
_exptl_crystal_colour yellow
_exptl_crystal_colour_primary yellow
_exptl_crystal_density_diffrn 1.352
_exptl_crystal_description block
_exptl_crystal_F_000 1120
_exptl_crystal_size_max 0.13
_exptl_crystal_size_mid 0.11
_exptl_crystal_size_min 0.09
_refine_diff_density_max 0.429
_refine_diff_density_min -0.546
_refine_diff_density_rms 0.068
_refine_ls_extinction_method none
_refine_ls_goodness_of_fit_ref 0.964
_refine_ls_hydrogen_treatment constr
_refine_ls_matrix_type full
_refine_ls_number_parameters 611
_refine_ls_number_reflns 11494
_refine_ls_number_restraints 0
_refine_ls_restrained_S_all 0.964
_refine_ls_R_factor_all 0.0623
_refine_ls_R_factor_gt 0.0382
_refine_ls_shift/su_max 0.001
_refine_ls_shift/su_mean 0.000
_refine_ls_structure_factor_coef Fsqd
_refine_ls_weighting_details 'w=1/[\s^2^(Fo^2^)+(0.0283P)^2^] where P=(Fo^2^+2Fc^2^)/3'
_refine_ls_weighting_scheme calc
_refine_ls_wR_factor_gt 0.0708
_refine_ls_wR_factor_ref 0.0779
_reflns_Friedel_coverage 0.000
_reflns_number_gt 8251
_reflns_number_total 11494
_reflns_threshold_expression 'I > 2\s(I)'
_cod_data_source_file d4dt00646a2.cif
_cod_data_source_block 5
_cod_depositor_comments 'Adding full bibliography for 7716050--7716055.cif.'
_cod_database_code 7716054
_shelx_space_group_comment
;
The symmetry employed for this shelxl refinement is uniquely defined
by the following loop, which should always be used as a source of
symmetry information in preference to the above space-group names.
They are only intended as comments.
;
_shelx_estimated_absorpt_t_max 0.917
_shelx_estimated_absorpt_t_min 0.883
_olex2_refinement_description
;
1. Fixed Uiso
 At 1.2 times of:
  All C(H) groups
 At 1.5 times of:
  All C(H,H,H) groups
2. Others
 Sof(C19A)=Sof(H19D)=Sof(H19E)=Sof(H19F)=Sof(C20A)=Sof(H20D)=Sof(H20E)=
 Sof(H20F)=Sof(C21A)=Sof(H21D)=Sof(H21E)=Sof(H21F)=1-FVAR(1)
 Sof(C19)=Sof(H19A)=Sof(H19B)=Sof(H19C)=Sof(C20)=Sof(H20A)=Sof(H20B)=Sof(H20C)=
 Sof(C21)=Sof(H21A)=Sof(H21B)=Sof(H21C)=FVAR(1)
3.a Me refined with riding coordinates:
 C16(H16A,H16B,H16C), C17(H17A,H17B,H17C), C23(H23A,H23B,H23C), C24(H24A,H24B,
 H24C), C25(H25A,H25B,H25C), C39(H39A,H39B,H39C), C40(H40A,H40B,H40C), C41(H41A,
 H41B,H41C), C42(H42A,H42B,H42C), C43(H43A,H43B,H43C), C44(H44A,H44B,H44C),
 C53(H53A,H53B,H53C), C54(H54A,H54B,H54C), C55(H55A,H55B,H55C), C15(H15A,H15B,
 H15C)
3.b Aromatic/amide H refined with riding coordinates:
 C2(H2), C3(H3), C5(H5), C7(H7), C9(H9), C11(H11), C12(H12), C27(H27),
 C28(H28), C30(H30), C32(H32), C34(H34), C36(H36), C37(H37)
3.c Idealised Me refined as rotating group:
 C19(H19A,H19B,H19C), C20(H20A,H20B,H20C), C21(H21A,H21B,H21C), C19A(H19D,H19E,
 H19F), C20A(H20D,H20E,H20F), C21A(H21D,H21E,H21F)
;
_shelx_shelxl_version_number 2014/7
_olex2_submission_special_instructions 'No special instructions were received'
_oxdiff_exptl_absorpt_empirical_details
;
Empirical correction (ABSPACK) includes:
- Absorption correction using spherical harmonics
- Frame scaling
;

loop_
_space_group_symop_operation_xyz
'x, y, z'
'-x, -y, -z'

loop_
_atom_site_label
_atom_site_type_symbol
_atom_site_fract_x
_atom_site_fract_y
_atom_site_fract_z
_atom_site_U_iso_or_equiv
_atom_site_adp_type
_atom_site_occupancy
_atom_site_site_symmetry_order
_atom_site_calc_flag
_atom_site_refinement_flags_posn
_atom_site_refinement_flags_adp
_atom_site_refinement_flags_occupancy
_atom_site_disorder_assembly
_atom_site_disorder_group
Sn1 Sn 0.31285(2) 0.60635(2) 0.68998(2) 0.04281(7) Uani 1 1 d . . . . .
O1 O 0.2377(2) 0.69071(14) 0.58836(11) 0.0579(6) Uani 1 1 d . . . . .
O2 O 0.3698(2) 0.47580(16) 0.76795(13) 0.0623(6) Uani 1 1 d . . . . .
O3 O 0.0709(2) 0.50774(15) 0.33813(11) 0.0564(6) Uani 1 1 d . . . . .
O4 O 0.1119(2) 0.37482(15) 0.42233(12) 0.0657(7) Uani 1 1 d . . . . .
N1 N 0.2284(2) 0.50165(16) 0.64795(12) 0.0371(6) Uani 1 1 d . . . . .
N2 N 0.1061(2) 0.46574(18) 0.40028(14) 0.0442(6) Uani 1 1 d . . . . .
C1 C 0.2057(3) 0.6381(2) 0.54319(16) 0.0442(8) Uani 1 1 d . . . . .
C2 C 0.1804(3) 0.6796(2) 0.46761(17) 0.0541(9) Uani 1 1 d . . . . .
H2 H 0.1870 0.7460 0.4483 0.065 Uiso 1 1 calc R . . . .
C3 C 0.1459(3) 0.6240(2) 0.42149(16) 0.0466(8) Uani 1 1 d . . . . .
H3 H 0.1271 0.6526 0.3717 0.056 Uiso 1 1 calc R . . . .
C4 C 0.1394(3) 0.5248(2) 0.45006(15) 0.0365(7) Uani 1 1 d . . . . .
C5 C 0.1659(3) 0.47979(19) 0.52443(15) 0.0368(7) Uani 1 1 d . . . . .
H5 H 0.1628 0.4123 0.5421 0.044 Uiso 1 1 calc R . . . .
C6 C 0.1967(3) 0.53680(19) 0.57129(15) 0.0360(7) Uani 1 1 d . . . . .
C7 C 0.1941(3) 0.42231(19) 0.69008(15) 0.0391(7) Uani 1 1 d . . . . .
H7 H 0.1434 0.3936 0.6691 0.047 Uiso 1 1 calc R . . . .
C8 C 0.2268(3) 0.3752(2) 0.76533(16) 0.0417(7) Uani 1 1 d . . . . .
C9 C 0.1711(3) 0.2952(2) 0.80477(16) 0.0478(8) Uani 1 1 d . . . . .
H9 H 0.1127 0.2787 0.7816 0.057 Uiso 1 1 calc R . . . .
C10 C 0.1990(3) 0.2412(2) 0.87528(17) 0.0539(9) Uani 1 1 d . . . . .
C11 C 0.2906(4) 0.2669(3) 0.90552(18) 0.0670(11) Uani 1 1 d . . . . .
H11 H 0.3142 0.2304 0.9524 0.080 Uiso 1 1 calc R . . . .
C12 C 0.3475(4) 0.3432(3) 0.86961(19) 0.0668(11) Uani 1 1 d . . . . .
H12 H 0.4086 0.3563 0.8922 0.080 Uiso 1 1 calc R . . . .
C13 C 0.3149(3) 0.4019(2) 0.79929(17) 0.0490(8) Uani 1 1 d . . . . .
C14 C 0.1377(4) 0.1574(3) 0.92066(19) 0.0740(12) Uani 1 1 d . . . . .
C16 C 0.2303(5) 0.0608(3) 0.9386(3) 0.1165(18) Uani 1 1 d . . . . .
H16A H 0.2890 0.0740 0.9660 0.175 Uiso 1 1 calc R . . . .
H16B H 0.1920 0.0096 0.9701 0.175 Uiso 1 1 calc R . . . .
H16C H 0.2681 0.0379 0.8908 0.175 Uiso 1 1 calc R . . . .
C17 C 0.0781(5) 0.1894(4) 0.9983(2) 0.133(2) Uani 1 1 d . . . . .
H17A H 0.1368 0.2021 1.0260 0.199 Uiso 1 1 calc R . . . .
H17B H 0.0185 0.2497 0.9889 0.199 Uiso 1 1 calc R . . . .
H17C H 0.0416 0.1365 1.0287 0.199 Uiso 1 1 calc R . . . .
C18 C 0.1951(4) 0.6945(3) 0.7711(2) 0.0695(11) Uani 1 1 d . . . . .
C19 C 0.0929(11) 0.6391(10) 0.8075(9) 0.125(5) Uani 0.571(14) 1 d . . P A 1
H19A H 0.0526 0.6285 0.7670 0.188 Uiso 0.571(14) 1 calc GR . P A 1
H19B H 0.0376 0.6793 0.8415 0.188 Uiso 0.571(14) 1 calc GR . P A 1
H19C H 0.1250 0.5752 0.8367 0.188 Uiso 0.571(14) 1 calc GR . P A 1
C20 C 0.2734(13) 0.6881(12) 0.8390(7) 0.122(5) Uani 0.571(14) 1 d . . P A 1
H20A H 0.3063 0.6187 0.8572 0.183 Uiso 0.571(14) 1 calc GR . P A 1
H20B H 0.2245 0.7181 0.8811 0.183 Uiso 0.571(14) 1 calc GR . P A 1
H20C H 0.3368 0.7238 0.8197 0.183 Uiso 0.571(14) 1 calc GR . P A 1
C21 C 0.1552(16) 0.8011(10) 0.7391(9) 0.134(8) Uani 0.571(14) 1 d . . P A 1
H21A H 0.2227 0.8328 0.7244 0.201 Uiso 0.571(14) 1 calc GR . P A 1
H21B H 0.1012 0.8345 0.7777 0.201 Uiso 0.571(14) 1 calc GR . P A 1
H21C H 0.1155 0.8057 0.6942 0.201 Uiso 0.571(14) 1 calc GR . P A 1
C22 C 0.4907(3) 0.6193(3) 0.6409(2) 0.0719(11) Uani 1 1 d . . . . .
C23 C 0.5787(4) 0.5753(4) 0.6980(3) 0.1085(16) Uani 1 1 d . . . . .
H23A H 0.5570 0.6089 0.7428 0.163 Uiso 1 1 calc R . . . .
H23B H 0.5791 0.5046 0.7137 0.163 Uiso 1 1 calc R . . . .
H23C H 0.6566 0.5841 0.6743 0.163 Uiso 1 1 calc R . . . .
C24 C 0.4945(5) 0.7328(4) 0.6187(3) 0.142(2) Uani 1 1 d . . . . .
H24A H 0.4390 0.7642 0.5819 0.213 Uiso 1 1 calc R . . . .
H24B H 0.4736 0.7644 0.6645 0.213 Uiso 1 1 calc R . . . .
H24C H 0.5733 0.7400 0.5959 0.213 Uiso 1 1 calc R . . . .
C25 C 0.5210(4) 0.5690(5) 0.5696(3) 0.171(3) Uani 1 1 d . . . . .
H25A H 0.4630 0.5988 0.5342 0.257 Uiso 1 1 calc R . . . .
H25B H 0.5984 0.5778 0.5449 0.257 Uiso 1 1 calc R . . . .
H25C H 0.5209 0.4983 0.5842 0.257 Uiso 1 1 calc R . . . .
Sn2 Sn 0.36287(2) -0.03079(2) 0.29690(2) 0.04583(8) Uani 1 1 d . . . . .
O5 O 0.2475(2) -0.08795(14) 0.39405(11) 0.0594(6) Uani 1 1 d . . . . .
O6 O 0.4349(2) 0.08255(16) 0.21976(12) 0.0631(6) Uani 1 1 d . . . . .
O7 O 0.0387(3) 0.14190(18) 0.67287(13) 0.0806(8) Uani 1 1 d . . . . .
O8 O 0.1242(2) 0.25131(16) 0.59718(12) 0.0683(7) Uani 1 1 d . . . . .
N3 N 0.2617(2) 0.10243(16) 0.34756(12) 0.0409(6) Uani 1 1 d . . . . .
N4 N 0.0937(3) 0.1697(2) 0.61156(15) 0.0510(7) Uani 1 1 d . . . . .
C26 C 0.2050(3) -0.0272(2) 0.44571(17) 0.0475(8) Uani 1 1 d . . . . .
C27 C 0.1561(3) -0.0609(2) 0.52105(18) 0.0604(10) Uani 1 1 d . . . . .
H27 H 0.1514 -0.1285 0.5356 0.073 Uiso 1 1 calc R . . . .
C28 C 0.1154(3) 0.0042(2) 0.57342(17) 0.0535(9) Uani 1 1 d . . . . .
H28 H 0.0803 -0.0184 0.6227 0.064 Uiso 1 1 calc R . . . .
C29 C 0.1267(3) 0.1039(2) 0.55282(16) 0.0413(7) Uani 1 1 d . . . . .
C30 C 0.1738(3) 0.1402(2) 0.47927(15) 0.0414(7) Uani 1 1 d . . . . .
H30 H 0.1813 0.2073 0.4663 0.050 Uiso 1 1 calc R . . . .
C31 C 0.2095(3) 0.0760(2) 0.42534(15) 0.0392(7) Uani 1 1 d . . . . .
C32 C 0.2368(3) 0.1946(2) 0.31089(15) 0.0419(7) Uani 1 1 d . . . . .
H32 H 0.1802 0.2404 0.3367 0.050 Uiso 1 1 calc R . . . .
C33 C 0.2875(3) 0.2324(2) 0.23513(15) 0.0401(7) Uani 1 1 d . . . . .
C34 C 0.2415(3) 0.3334(2) 0.20375(16) 0.0473(8) Uani 1 1 d . . . . .
H34 H 0.1781 0.3701 0.2324 0.057 Uiso 1 1 calc R . . . .
C35 C 0.2856(3) 0.3799(2) 0.13313(17) 0.0526(9) Uani 1 1 d . . . . .
C36 C 0.3819(4) 0.3218(3) 0.09347(18) 0.0650(10) Uani 1 1 d . . . . .
H36 H 0.4150 0.3511 0.0456 0.078 Uiso 1 1 calc R . . . .
C37 C 0.4302(3) 0.2242(3) 0.12132(18) 0.0646(10) Uani 1 1 d . . . . .
H37 H 0.4946 0.1891 0.0923 0.078 Uiso 1 1 calc R . . . .
C38 C 0.3838(3) 0.1760(2) 0.19331(17) 0.0494(8) Uani 1 1 d . . . . .
C39 C 0.3304(6) 0.5418(4) 0.0580(4) 0.190(3) Uani 1 1 d . . . . .
H39A H 0.3773 0.5038 0.0195 0.285 Uiso 1 1 calc R . . . .
H39B H 0.2962 0.6080 0.0333 0.285 Uiso 1 1 calc R . . . .
H39C H 0.3802 0.5474 0.0952 0.285 Uiso 1 1 calc R . . . .
C40 C 0.1578(6) 0.4869(4) 0.0367(3) 0.157(3) Uani 1 1 d . . . . .
H40A H 0.2050 0.4487 -0.0016 0.235 Uiso 1 1 calc R . . . .
H40B H 0.0918 0.4560 0.0600 0.235 Uiso 1 1 calc R . . . .
H40C H 0.1285 0.5546 0.0123 0.235 Uiso 1 1 calc R . . . .
C41 C 0.1618(7) 0.5477(3) 0.1577(3) 0.190(4) Uani 1 1 d . . . . .
H41A H 0.0993 0.5141 0.1838 0.286 Uiso 1 1 calc R . . . .
H41B H 0.2116 0.5532 0.1947 0.286 Uiso 1 1 calc R . . . .
H41C H 0.1276 0.6139 0.1329 0.286 Uiso 1 1 calc R . . . .
C42 C 0.5308(4) -0.0556(4) 0.4157(3) 0.133(2) Uani 1 1 d . . . . .
H42A H 0.4626 -0.0647 0.4526 0.199 Uiso 1 1 calc R . . . .
H42B H 0.6020 -0.0883 0.4389 0.199 Uiso 1 1 calc R . . . .
H42C H 0.5303 0.0151 0.4006 0.199 Uiso 1 1 calc R . . . .
C43 C 0.6310(4) -0.0896(4) 0.2851(2) 0.1174(19) Uani 1 1 d . . . . .
H43A H 0.6247 -0.1197 0.2413 0.176 Uiso 1 1 calc R . . . .
H43B H 0.6317 -0.0192 0.2686 0.176 Uiso 1 1 calc R . . . .
H43C H 0.7034 -0.1226 0.3068 0.176 Uiso 1 1 calc R . . . .
C44 C 0.5263(5) -0.2153(3) 0.3690(3) 0.126(2) Uani 1 1 d . . . . .
H44A H 0.5236 -0.2436 0.3236 0.189 Uiso 1 1 calc R . . . .
H44B H 0.5972 -0.2487 0.3923 0.189 Uiso 1 1 calc R . . . .
H44C H 0.4577 -0.2242 0.4056 0.189 Uiso 1 1 calc R . . . .
C52 C 0.2846(4) -0.0799(3) 0.21056(19) 0.0646(10) Uani 1 1 d . . . . .
C53 C 0.2593(5) -0.1847(3) 0.2416(2) 0.1004(16) Uani 1 1 d . . . . .
H53A H 0.3327 -0.2315 0.2500 0.151 Uiso 1 1 calc R . . . .
H53B H 0.2080 -0.1831 0.2898 0.151 Uiso 1 1 calc R . . . .
H53C H 0.2211 -0.2055 0.2045 0.151 Uiso 1 1 calc R . . . .
C54 C 0.1682(4) -0.0051(3) 0.1970(3) 0.1071(16) Uani 1 1 d . . . . .
H54A H 0.1845 0.0609 0.1774 0.161 Uiso 1 1 calc R . . . .
H54B H 0.1299 -0.0258 0.1598 0.161 Uiso 1 1 calc R . . . .
H54C H 0.1168 -0.0034 0.2451 0.161 Uiso 1 1 calc R . . . .
C55 C 0.3714(5) -0.0805(4) 0.1355(2) 0.1215(19) Uani 1 1 d . . . . .
H55A H 0.3860 -0.0138 0.1171 0.182 Uiso 1 1 calc R . . . .
H55B H 0.4450 -0.1261 0.1458 0.182 Uiso 1 1 calc R . . . .
H55C H 0.3375 -0.1022 0.0967 0.182 Uiso 1 1 calc R . . . .
C56 C 0.5267(4) -0.1010(3) 0.3455(2) 0.0663(10) Uani 1 1 d . . . . .
C60 C 0.2333(4) 0.4893(3) 0.09872(19) 0.0754(12) Uani 1 1 d . . . . .
C15 C 0.0461(5) 0.1378(4) 0.8781(3) 0.143(2) Uani 1 1 d . . . . .
H15A H -0.0118 0.1989 0.8670 0.214 Uiso 1 1 calc R . . . .
H15B H 0.0835 0.1151 0.8302 0.214 Uiso 1 1 calc R . . . .
H15C H 0.0074 0.0868 0.9095 0.214 Uiso 1 1 calc R . . . .
C19A C 0.197(2) 0.6572(17) 0.8498(8) 0.168(14) Uani 0.429(14) 1 d . . P A 2
H19D H 0.2107 0.5849 0.8575 0.252 Uiso 0.429(14) 1 calc GR . P A 2
H19E H 0.1226 0.6834 0.8779 0.252 Uiso 0.429(14) 1 calc GR . P A 2
H19F H 0.2603 0.6777 0.8684 0.252 Uiso 0.429(14) 1 calc GR . P A 2
C20A C 0.2327(19) 0.7992(15) 0.7500(14) 0.123(8) Uani 0.429(14) 1 d . . P A 2
H20D H 0.3100 0.7933 0.7656 0.185 Uiso 0.429(14) 1 calc GR . P A 2
H20E H 0.1760 0.8477 0.7765 0.185 Uiso 0.429(14) 1 calc GR . P A 2
H20F H 0.2353 0.8210 0.6948 0.185 Uiso 0.429(14) 1 calc GR . P A 2
C21A C 0.0692(11) 0.7203(16) 0.7394(12) 0.132(8) Uani 0.429(14) 1 d . . P A 2
H21D H 0.0731 0.7642 0.6903 0.198 Uiso 0.429(14) 1 calc GR . P A 2
H21E H 0.0102 0.7533 0.7759 0.198 Uiso 0.429(14) 1 calc GR . P A 2
H21F H 0.0480 0.6591 0.7328 0.198 Uiso 0.429(14) 1 calc GR . P A 2

loop_
_atom_site_aniso_label
_atom_site_aniso_U_11
_atom_site_aniso_U_22
_atom_site_aniso_U_33
_atom_site_aniso_U_23
_atom_site_aniso_U_13
_atom_site_aniso_U_12
Sn1 0.04911(15) 0.04144(12) 0.04143(13) -0.00612(9) -0.00904(10) -0.01429(10)
O1 0.0883(19) 0.0400(12) 0.0532(13) 0.0028(10) -0.0293(13) -0.0230(12)
O2 0.0646(18) 0.0553(14) 0.0736(15) 0.0076(11) -0.0369(13) -0.0205(13)
O3 0.0707(18) 0.0613(14) 0.0373(12) -0.0044(10) -0.0169(11) -0.0093(12)
O4 0.106(2) 0.0376(12) 0.0588(14) -0.0081(11) -0.0303(14) -0.0104(13)
N1 0.0425(16) 0.0344(12) 0.0342(13) -0.0003(10) -0.0099(11) -0.0078(11)
N2 0.0459(17) 0.0444(15) 0.0400(14) -0.0089(12) -0.0048(12) -0.0029(12)
C1 0.056(2) 0.0336(15) 0.0444(17) -0.0013(13) -0.0131(16) -0.0121(15)
C2 0.080(3) 0.0337(16) 0.0507(19) 0.0045(14) -0.0193(18) -0.0173(17)
C3 0.057(2) 0.0404(17) 0.0382(16) 0.0071(13) -0.0106(15) -0.0091(15)
C4 0.0376(18) 0.0368(15) 0.0357(15) -0.0063(13) -0.0058(13) -0.0073(13)
C5 0.0381(18) 0.0317(14) 0.0392(16) -0.0028(12) -0.0050(13) -0.0058(13)
C6 0.0360(18) 0.0334(15) 0.0373(16) -0.0008(12) -0.0054(13) -0.0074(13)
C7 0.0404(19) 0.0362(15) 0.0401(16) -0.0001(13) -0.0106(14) -0.0074(14)
C8 0.049(2) 0.0337(15) 0.0421(17) -0.0035(13) -0.0135(15) -0.0042(14)
C9 0.058(2) 0.0435(17) 0.0416(17) -0.0025(14) -0.0110(16) -0.0103(16)
C10 0.072(3) 0.0497(19) 0.0358(17) 0.0021(15) -0.0099(17) -0.0092(18)
C11 0.101(3) 0.056(2) 0.0434(19) 0.0086(17) -0.031(2) -0.013(2)
C12 0.084(3) 0.065(2) 0.057(2) -0.0011(18) -0.038(2) -0.014(2)
C13 0.061(2) 0.0386(17) 0.0472(18) -0.0032(14) -0.0173(17) -0.0049(16)
C14 0.107(4) 0.069(2) 0.044(2) 0.0157(18) -0.014(2) -0.030(2)
C16 0.161(5) 0.063(3) 0.109(4) 0.029(2) -0.021(3) -0.021(3)
C17 0.168(6) 0.134(4) 0.078(3) 0.010(3) 0.032(3) -0.047(4)
C18 0.078(3) 0.064(2) 0.061(2) -0.0194(19) 0.000(2) 0.000(2)
C19 0.091(9) 0.137(10) 0.139(12) -0.045(9) 0.055(8) -0.032(8)
C20 0.135(13) 0.167(12) 0.071(8) -0.079(8) -0.011(7) 0.004(9)
C21 0.19(2) 0.066(7) 0.095(8) -0.001(5) -0.002(11) 0.056(12)
C22 0.052(3) 0.110(3) 0.063(2) -0.023(2) 0.0007(19) -0.033(2)
C23 0.061(3) 0.163(5) 0.114(4) -0.020(3) -0.025(3) -0.042(3)
C24 0.141(5) 0.164(5) 0.143(5) 0.021(4) -0.018(4) -0.112(4)
C25 0.069(4) 0.357(9) 0.125(4) -0.146(5) 0.023(3) -0.053(5)
Sn2 0.05515(17) 0.03837(12) 0.04038(13) -0.00638(9) -0.00648(11) -0.00116(10)
O5 0.088(2) 0.0354(11) 0.0519(13) -0.0098(10) 0.0094(12) -0.0154(12)
O6 0.0584(17) 0.0499(13) 0.0677(14) -0.0002(11) 0.0100(12) -0.0025(12)
O7 0.110(2) 0.0797(17) 0.0488(14) -0.0160(13) 0.0247(15) -0.0308(16)
O8 0.105(2) 0.0484(14) 0.0547(14) -0.0140(11) -0.0017(14) -0.0218(14)
N3 0.0476(17) 0.0339(13) 0.0395(13) -0.0052(11) -0.0027(12) -0.0070(12)
N4 0.058(2) 0.0486(16) 0.0434(16) -0.0056(13) -0.0055(14) -0.0053(14)
C26 0.056(2) 0.0361(16) 0.0453(18) -0.0009(14) -0.0004(16) -0.0071(15)
C27 0.089(3) 0.0348(17) 0.052(2) 0.0007(15) 0.0029(19) -0.0142(18)
C28 0.069(3) 0.0439(18) 0.0419(17) -0.0001(15) 0.0043(17) -0.0126(17)
C29 0.050(2) 0.0327(15) 0.0375(16) -0.0030(13) -0.0053(14) -0.0018(14)
C30 0.046(2) 0.0317(15) 0.0421(17) 0.0001(13) -0.0052(15) -0.0030(14)
C31 0.043(2) 0.0335(15) 0.0368(16) 0.0002(13) -0.0034(14) -0.0055(13)
C32 0.045(2) 0.0375(16) 0.0417(17) -0.0055(13) -0.0024(14) -0.0072(14)
C33 0.046(2) 0.0390(16) 0.0343(15) -0.0001(13) -0.0055(14) -0.0108(14)
C34 0.056(2) 0.0459(18) 0.0390(17) -0.0036(14) -0.0067(16) -0.0103(16)
C35 0.069(3) 0.0494(19) 0.0371(17) 0.0008(15) -0.0082(17) -0.0117(18)
C36 0.088(3) 0.063(2) 0.0371(18) 0.0079(17) 0.0002(19) -0.018(2)
C37 0.068(3) 0.066(2) 0.050(2) -0.0049(18) 0.0106(18) -0.008(2)
C38 0.056(2) 0.0449(18) 0.0449(18) -0.0021(15) -0.0039(16) -0.0115(16)
C39 0.159(7) 0.081(4) 0.287(8) 0.078(5) 0.003(6) -0.039(4)
C40 0.211(7) 0.103(4) 0.141(5) 0.010(3) -0.102(5) 0.033(4)
C41 0.359(10) 0.054(3) 0.079(3) 0.014(2) 0.035(4) 0.064(4)
C42 0.100(4) 0.191(5) 0.108(4) -0.070(4) -0.054(3) 0.035(4)
C43 0.064(3) 0.164(5) 0.091(3) 0.001(3) -0.006(3) 0.027(3)
C44 0.130(5) 0.089(3) 0.130(4) 0.014(3) -0.040(4) 0.029(3)
C52 0.080(3) 0.070(2) 0.048(2) -0.0117(18) -0.013(2) -0.018(2)
C53 0.149(5) 0.079(3) 0.093(3) -0.025(2) -0.033(3) -0.041(3)
C54 0.106(4) 0.102(3) 0.125(4) -0.002(3) -0.062(3) -0.025(3)
C55 0.146(5) 0.175(5) 0.063(3) -0.048(3) -0.002(3) -0.055(4)
C56 0.064(3) 0.072(2) 0.055(2) -0.0113(18) -0.014(2) 0.007(2)
C60 0.113(4) 0.057(2) 0.043(2) 0.0127(17) -0.004(2) -0.010(2)
C15 0.195(6) 0.150(5) 0.108(4) 0.069(3) -0.060(4) -0.131(5)
C19A 0.18(3) 0.19(2) 0.052(8) 0.024(10) 0.053(12) 0.06(2)
C20A 0.141(19) 0.076(10) 0.141(16) -0.056(9) -0.019(13) 0.037(12)
C21A 0.057(9) 0.155(18) 0.184(17) -0.076(15) 0.016(9) -0.001(9)

loop_
_atom_type_symbol
_atom_type_description
_atom_type_scat_dispersion_real
_atom_type_scat_dispersion_imag
_atom_type_scat_source
C C 0.0033 0.0016 'International Tables Vol C Tables 4.2.6.8 and 6.1.1.4'
H H 0.0000 0.0000 'International Tables Vol C Tables 4.2.6.8 and 6.1.1.4'
N N 0.0061 0.0033 'International Tables Vol C Tables 4.2.6.8 and 6.1.1.4'
O O 0.0106 0.0060 'International Tables Vol C Tables 4.2.6.8 and 6.1.1.4'
Sn Sn -0.6537 1.4246 'International Tables Vol C Tables 4.2.6.8 and 6.1.1.4'

loop_
_geom_angle_atom_site_label_1
_geom_angle_atom_site_label_2
_geom_angle_atom_site_label_3
_geom_angle
_geom_angle_site_symmetry_1
_geom_angle_site_symmetry_3
_geom_angle_publ_flag
O1 Sn1 N1 74.94(8) . . ?
O1 Sn1 C18 95.76(12) . . ?
O1 Sn1 C22 93.01(12) . . ?
O2 Sn1 O1 155.50(8) . . ?
O2 Sn1 N1 81.22(8) . . ?
O2 Sn1 C18 98.86(12) . . ?
O2 Sn1 C22 93.42(13) . . ?
C18 Sn1 N1 113.53(14) . . ?
C22 Sn1 N1 118.44(12) . . ?
C22 Sn1 C18 127.80(16) . . ?
C1 O1 Sn1 116.02(16) . . ?
C13 O2 Sn1 129.6(2) . . ?
C6 N1 Sn1 112.86(16) . . ?
C7 N1 Sn1 125.51(17) . . ?
C7 N1 C6 121.0(2) . . ?
O3 N2 O4 121.8(2) . . ?
O3 N2 C4 119.2(2) . . ?
O4 N2 C4 118.9(2) . . ?
O1 C1 C2 121.6(3) . . ?
O1 C1 C6 119.5(2) . . ?
C2 C1 C6 118.9(3) . . ?
C1 C2 H2 119.5 . . ?
C3 C2 C1 120.9(3) . . ?
C3 C2 H2 119.5 . . ?
C2 C3 H3 120.5 . . ?
C2 C3 C4 118.9(3) . . ?
C4 C3 H3 120.5 . . ?
C3 C4 N2 118.6(2) . . ?
C3 C4 C5 122.1(3) . . ?
C5 C4 N2 119.3(2) . . ?
C4 C5 H5 120.6 . . ?
C6 C5 C4 118.7(2) . . ?
C6 C5 H5 120.6 . . ?
C1 C6 N1 113.9(2) . . ?
C5 C6 N1 125.6(2) . . ?
C5 C6 C1 120.4(2) . . ?
N1 C7 H7 116.8 . . ?
N1 C7 C8 126.4(3) . . ?
C8 C7 H7 116.8 . . ?
C9 C8 C7 117.7(3) . . ?
C13 C8 C7 122.7(3) . . ?
C13 C8 C9 119.5(3) . . ?
C8 C9 H9 118.4 . . ?
C10 C9 C8 123.1(3) . . ?
C10 C9 H9 118.4 . . ?
C9 C10 C11 115.7(3) . . ?
C9 C10 C14 124.5(3) . . ?
C11 C10 C14 119.8(3) . . ?
C10 C11 H11 118.3 . . ?
C12 C11 C10 123.4(3) . . ?
C12 C11 H11 118.3 . . ?
C11 C12 H12 119.5 . . ?
C11 C12 C13 121.0(3) . . ?
C13 C12 H12 119.5 . . ?
O2 C13 C8 123.9(3) . . ?
O2 C13 C12 118.9(3) . . ?
C12 C13 C8 117.2(3) . . ?
C10 C14 C17 108.1(3) . . ?
C16 C14 C10 109.8(4) . . ?
C16 C14 C17 107.6(3) . . ?
C15 C14 C10 112.2(3) . . ?
C15 C14 C16 110.0(4) . . ?
C15 C14 C17 109.1(4) . . ?
C14 C16 H16A 109.5 . . ?
C14 C16 H16B 109.5 . . ?
C14 C16 H16C 109.5 . . ?
H16A C16 H16B 109.5 . . ?
H16A C16 H16C 109.5 . . ?
H16B C16 H16C 109.5 . . ?
C14 C17 H17A 109.5 . . ?
C14 C17 H17B 109.5 . . ?
C14 C17 H17C 109.5 . . ?
H17A C17 H17B 109.5 . . ?
H17A C17 H17C 109.5 . . ?
H17B C17 H17C 109.5 . . ?
C19 C18 Sn1 108.7(4) . . ?
C19 C18 C20 106.2(7) . . ?
C20 C18 Sn1 104.0(5) . . ?
C21 C18 Sn1 114.3(7) . . ?
C21 C18 C19 114.2(9) . . ?
C21 C18 C20 108.7(9) . . ?
C19A C18 Sn1 117.4(8) . . ?
C19A C18 C20A 111.3(14) . . ?
C19A C18 C21A 116.8(11) . . ?
C20A C18 Sn1 103.1(8) . . ?
C20A C18 C21A 101.2(9) . . ?
C21A C18 Sn1 105.0(5) . . ?
C18 C19 H19A 109.5 . . ?
C18 C19 H19B 109.5 . . ?
C18 C19 H19C 109.5 . . ?
H19A C19 H19B 109.5 . . ?
H19A C19 H19C 109.5 . . ?
H19B C19 H19C 109.5 . . ?
C18 C20 H20A 109.5 . . ?
C18 C20 H20B 109.5 . . ?
C18 C20 H20C 109.5 . . ?
H20A C20 H20B 109.5 . . ?
H20A C20 H20C 109.5 . . ?
H20B C20 H20C 109.5 . . ?
C18 C21 H21A 109.5 . . ?
C18 C21 H21B 109.5 . . ?
C18 C21 H21C 109.5 . . ?
H21A C21 H21B 109.5 . . ?
H21A C21 H21C 109.5 . . ?
H21B C21 H21C 109.5 . . ?
C23 C22 Sn1 112.1(3) . . ?
C23 C22 C24 106.6(4) . . ?
C23 C22 C25 111.5(4) . . ?
C24 C22 Sn1 108.3(3) . . ?
C25 C22 Sn1 108.2(3) . . ?
C25 C22 C24 110.1(4) . . ?
C22 C23 H23A 109.5 . . ?
C22 C23 H23B 109.5 . . ?
C22 C23 H23C 109.5 . . ?
H23A C23 H23B 109.5 . . ?
H23A C23 H23C 109.5 . . ?
H23B C23 H23C 109.5 . . ?
C22 C24 H24A 109.5 . . ?
C22 C24 H24B 109.5 . . ?
C22 C24 H24C 109.5 . . ?
H24A C24 H24B 109.5 . . ?
H24A C24 H24C 109.5 . . ?
H24B C24 H24C 109.5 . . ?
C22 C25 H25A 109.5 . . ?
C22 C25 H25B 109.5 . . ?
C22 C25 H25C 109.5 . . ?
H25A C25 H25B 109.5 . . ?
H25A C25 H25C 109.5 . . ?
H25B C25 H25C 109.5 . . ?
O5 Sn2 N3 74.40(8) . . ?
O5 Sn2 C52 95.05(12) . . ?
O5 Sn2 C56 95.86(12) . . ?
O6 Sn2 O5 155.03(8) . . ?
O6 Sn2 N3 80.64(8) . . ?
O6 Sn2 C52 95.89(12) . . ?
O6 Sn2 C56 94.97(13) . . ?
C52 Sn2 N3 117.55(12) . . ?
C56 Sn2 N3 114.43(11) . . ?
C56 Sn2 C52 127.94(14) . . ?
C26 O5 Sn2 115.42(19) . . ?
C38 O6 Sn2 129.9(2) . . ?
C31 N3 Sn2 112.21(16) . . ?
C32 N3 Sn2 126.37(18) . . ?
C32 N3 C31 120.9(2) . . ?
O7 N4 O8 122.4(3) . . ?
O7 N4 C29 119.4(3) . . ?
O8 N4 C29 118.2(3) . . ?
O5 C26 C27 122.7(3) . . ?
O5 C26 C31 119.2(3) . . ?
C27 C26 C31 118.1(3) . . ?
C26 C27 H27 119.6 . . ?
C28 C27 C26 120.8(3) . . ?
C28 C27 H27 119.6 . . ?
C27 C28 H28 120.2 . . ?
C27 C28 C29 119.7(3) . . ?
C29 C28 H28 120.2 . . ?
C28 C29 N4 118.9(3) . . ?
C30 C29 N4 119.7(3) . . ?
C30 C29 C28 121.3(3) . . ?
C29 C30 H30 120.5 . . ?
C31 C30 C29 119.1(3) . . ?
C31 C30 H30 120.5 . . ?
C26 C31 N3 113.7(2) . . ?
C30 C31 N3 125.2(2) . . ?
C30 C31 C26 120.9(3) . . ?
N3 C32 H32 116.7 . . ?
N3 C32 C33 126.6(3) . . ?
C33 C32 H32 116.7 . . ?
C34 C33 C32 117.5(3) . . ?
C38 C33 C32 123.1(3) . . ?
C38 C33 C34 119.4(3) . . ?
C33 C34 H34 118.4 . . ?
C35 C34 C33 123.2(3) . . ?
C35 C34 H34 118.4 . . ?
C34 C35 C36 115.9(3) . . ?
C34 C35 C60 122.8(3) . . ?
C36 C35 C60 121.3(3) . . ?
C35 C36 H36 118.3 . . ?
C37 C36 C35 123.3(3) . . ?
C37 C36 H36 118.3 . . ?
C36 C37 H37 119.6 . . ?
C36 C37 C38 120.8(3) . . ?
C38 C37 H37 119.6 . . ?
O6 C38 C33 123.2(3) . . ?
O6 C38 C37 119.3(3) . . ?
C33 C38 C37 117.4(3) . . ?
H39A C39 H39B 109.5 . . ?
H39A C39 H39C 109.5 . . ?
H39B C39 H39C 109.5 . . ?
C60 C39 H39A 109.5 . . ?
C60 C39 H39B 109.5 . . ?
C60 C39 H39C 109.5 . . ?
H40A C40 H40B 109.5 . . ?
H40A C40 H40C 109.5 . . ?
H40B C40 H40C 109.5 . . ?
C60 C40 H40A 109.5 . . ?
C60 C40 H40B 109.5 . . ?
C60 C40 H40C 109.5 . . ?
H41A C41 H41B 109.5 . . ?
H41A C41 H41C 109.5 . . ?
H41B C41 H41C 109.5 . . ?
C60 C41 H41A 109.5 . . ?
C60 C41 H41B 109.5 . . ?
C60 C41 H41C 109.5 . . ?
H42A C42 H42B 109.5 . . ?
H42A C42 H42C 109.5 . . ?
H42B C42 H42C 109.5 . . ?
C56 C42 H42A 109.5 . . ?
C56 C42 H42B 109.5 . . ?
C56 C42 H42C 109.5 . . ?
H43A C43 H43B 109.5 . . ?
H43A C43 H43C 109.5 . . ?
H43B C43 H43C 109.5 . . ?
C56 C43 H43A 109.5 . . ?
C56 C43 H43B 109.5 . . ?
C56 C43 H43C 109.5 . . ?
H44A C44 H44B 109.5 . . ?
H44A C44 H44C 109.5 . . ?
H44B C44 H44C 109.5 . . ?
C56 C44 H44A 109.5 . . ?
C56 C44 H44B 109.5 . . ?
C56 C44 H44C 109.5 . . ?
C53 C52 Sn2 109.2(2) . . ?
C53 C52 C54 109.7(4) . . ?
C53 C52 C55 110.9(3) . . ?
C54 C52 Sn2 107.3(2) . . ?
C54 C52 C55 110.9(3) . . ?
C55 C52 Sn2 108.7(3) . . ?
C52 C53 H53A 109.5 . . ?
C52 C53 H53B 109.5 . . ?
C52 C53 H53C 109.5 . . ?
H53A C53 H53B 109.5 . . ?
H53A C53 H53C 109.5 . . ?
H53B C53 H53C 109.5 . . ?
C52 C54 H54A 109.5 . . ?
C52 C54 H54B 109.5 . . ?
C52 C54 H54C 109.5 . . ?
H54A C54 H54B 109.5 . . ?
H54A C54 H54C 109.5 . . ?
H54B C54 H54C 109.5 . . ?
C52 C55 H55A 109.5 . . ?
C52 C55 H55B 109.5 . . ?
C52 C55 H55C 109.5 . . ?
H55A C55 H55B 109.5 . . ?
H55A C55 H55C 109.5 . . ?
H55B C55 H55C 109.5 . . ?
C42 C56 Sn2 108.9(2) . . ?
C42 C56 C43 112.4(4) . . ?
C42 C56 C44 110.1(3) . . ?
C43 C56 Sn2 110.0(2) . . ?
C43 C56 C44 108.0(3) . . ?
C44 C56 Sn2 107.2(3) . . ?
C39 C60 C35 110.4(4) . . ?
C39 C60 C40 105.8(4) . . ?
C40 C60 C35 108.4(3) . . ?
C41 C60 C35 112.8(3) . . ?
C41 C60 C39 109.4(5) . . ?
C41 C60 C40 109.9(5) . . ?
C14 C15 H15A 109.5 . . ?
C14 C15 H15B 109.5 . . ?
C14 C15 H15C 109.5 . . ?
H15A C15 H15B 109.5 . . ?
H15A C15 H15C 109.5 . . ?
H15B C15 H15C 109.5 . . ?
C18 C19A H19D 109.5 . . ?
C18 C19A H19E 109.5 . . ?
C18 C19A H19F 109.5 . . ?
H19D C19A H19E 109.5 . . ?
H19D C19A H19F 109.5 . . ?
H19E C19A H19F 109.5 . . ?
C18 C20A H20D 109.5 . . ?
C18 C20A H20E 109.5 . . ?
C18 C20A H20F 109.5 . . ?
H20D C20A H20E 109.5 . . ?
H20D C20A H20F 109.5 . . ?
H20E C20A H20F 109.5 . . ?
C18 C21A H21D 109.5 . . ?
C18 C21A H21E 109.5 . . ?
C18 C21A H21F 109.5 . . ?
H21D C21A H21E 109.5 . . ?
H21D C21A H21F 109.5 . . ?
H21E C21A H21F 109.5 . . ?

loop_
_geom_bond_atom_site_label_1
_geom_bond_atom_site_label_2
_geom_bond_distance
_geom_bond_site_symmetry_2
_geom_bond_publ_flag
Sn1 O1 2.1381(18) . ?
Sn1 O2 2.094(2) . ?
Sn1 N1 2.200(2) . ?
Sn1 C18 2.164(3) . ?
Sn1 C22 2.145(4) . ?
O1 C1 1.313(3) . ?
O2 C13 1.312(4) . ?
O3 N2 1.224(3) . ?
O4 N2 1.230(3) . ?
N1 C6 1.423(3) . ?
N1 C7 1.306(3) . ?
N2 C4 1.446(3) . ?
C1 C2 1.396(4) . ?
C1 C6 1.412(4) . ?
C2 H2 0.9300 . ?
C2 C3 1.369(4) . ?
C3 H3 0.9300 . ?
C3 C4 1.379(4) . ?
C4 C5 1.390(3) . ?
C5 H5 0.9300 . ?
C5 C6 1.372(4) . ?
C7 H7 0.9300 . ?
C7 C8 1.431(4) . ?
C8 C9 1.419(4) . ?
C8 C13 1.406(4) . ?
C9 H9 0.9300 . ?
C9 C10 1.369(4) . ?
C10 C11 1.398(5) . ?
C10 C14 1.527(5) . ?
C11 H11 0.9300 . ?
C11 C12 1.369(5) . ?
C12 H12 0.9300 . ?
C12 C13 1.402(4) . ?
C14 C16 1.527(5) . ?
C14 C17 1.530(5) . ?
C14 C15 1.488(5) . ?
C16 H16A 0.9600 . ?
C16 H16B 0.9600 . ?
C16 H16C 0.9600 . ?
C17 H17A 0.9600 . ?
C17 H17B 0.9600 . ?
C17 H17C 0.9600 . ?
C18 C19 1.547(10) . ?
C18 C20 1.589(13) . ?
C18 C21 1.468(13) . ?
C18 C19A 1.388(15) . ?
C18 C20A 1.56(2) . ?
C18 C21A 1.589(14) . ?
C19 H19A 0.9600 . ?
C19 H19B 0.9600 . ?
C19 H19C 0.9600 . ?
C20 H20A 0.9600 . ?
C20 H20B 0.9600 . ?
C20 H20C 0.9600 . ?
C21 H21A 0.9600 . ?
C21 H21B 0.9600 . ?
C21 H21C 0.9600 . ?
C22 C23 1.496(5) . ?
C22 C24 1.547(6) . ?
C22 C25 1.504(5) . ?
C23 H23A 0.9600 . ?
C23 H23B 0.9600 . ?
C23 H23C 0.9600 . ?
C24 H24A 0.9600 . ?
C24 H24B 0.9600 . ?
C24 H24C 0.9600 . ?
C25 H25A 0.9600 . ?
C25 H25B 0.9600 . ?
C25 H25C 0.9600 . ?
Sn2 O5 2.148(2) . ?
Sn2 O6 2.105(2) . ?
Sn2 N3 2.204(2) . ?
Sn2 C52 2.163(3) . ?
Sn2 C56 2.158(3) . ?
O5 C26 1.315(3) . ?
O6 C38 1.321(3) . ?
O7 N4 1.211(3) . ?
O8 N4 1.224(3) . ?
N3 C31 1.428(3) . ?
N3 C32 1.304(3) . ?
N4 C29 1.451(4) . ?
C26 C27 1.399(4) . ?
C26 C31 1.410(4) . ?
C27 H27 0.9300 . ?
C27 C28 1.364(4) . ?
C28 H28 0.9300 . ?
C28 C29 1.384(4) . ?
C29 C30 1.376(4) . ?
C30 H30 0.9300 . ?
C30 C31 1.372(4) . ?
C32 H32 0.9300 . ?
C32 C33 1.427(4) . ?
C33 C34 1.413(4) . ?
C33 C38 1.402(4) . ?
C34 H34 0.9300 . ?
C34 C35 1.370(4) . ?
C35 C36 1.394(4) . ?
C35 C60 1.540(4) . ?
C36 H36 0.9300 . ?
C36 C37 1.365(4) . ?
C37 H37 0.9300 . ?
C37 C38 1.407(4) . ?
C39 H39A 0.9600 . ?
C39 H39B 0.9600 . ?
C39 H39C 0.9600 . ?
C39 C60 1.494(6) . ?
C40 H40A 0.9600 . ?
C40 H40B 0.9600 . ?
C40 H40C 0.9600 . ?
C40 C60 1.512(6) . ?
C41 H41A 0.9600 . ?
C41 H41B 0.9600 . ?
C41 H41C 0.9600 . ?
C41 C60 1.469(5) . ?
C42 H42A 0.9600 . ?
C42 H42B 0.9600 . ?
C42 H42C 0.9600 . ?
C42 C56 1.496(5) . ?
C43 H43A 0.9600 . ?
C43 H43B 0.9600 . ?
C43 H43C 0.9600 . ?
C43 C56 1.501(5) . ?
C44 H44A 0.9600 . ?
C44 H44B 0.9600 . ?
C44 H44C 0.9600 . ?
C44 C56 1.551(5) . ?
C52 C53 1.521(5) . ?
C52 C54 1.526(5) . ?
C52 C55 1.534(5) . ?
C53 H53A 0.9600 . ?
C53 H53B 0.9600 . ?
C53 H53C 0.9600 . ?
C54 H54A 0.9600 . ?
C54 H54B 0.9600 . ?
C54 H54C 0.9600 . ?
C55 H55A 0.9600 . ?
C55 H55B 0.9600 . ?
C55 H55C 0.9600 . ?
C15 H15A 0.9600 . ?
C15 H15B 0.9600 . ?
C15 H15C 0.9600 . ?
C19A H19D 0.9600 . ?
C19A H19E 0.9600 . ?
C19A H19F 0.9600 . ?
C20A H20D 0.9600 . ?
C20A H20E 0.9600 . ?
C20A H20F 0.9600 . ?
C21A H21D 0.9600 . ?
C21A H21E 0.9600 . ?
C21A H21F 0.9600 . ?

loop_
_geom_torsion_atom_site_label_1
_geom_torsion_atom_site_label_2
_geom_torsion_atom_site_label_3
_geom_torsion_atom_site_label_4
_geom_torsion
_geom_torsion_site_symmetry_1
_geom_torsion_site_symmetry_2
_geom_torsion_site_symmetry_3
_geom_torsion_site_symmetry_4
_geom_torsion_publ_flag
Sn1 O1 C1 C2 -165.7(3) . . . . ?
Sn1 O1 C1 C6 14.2(4) . . . . ?
Sn1 O2 C13 C8 25.7(5) . . . . ?
Sn1 O2 C13 C12 -156.3(2) . . . . ?
Sn1 N1 C6 C1 -10.7(3) . . . . ?
Sn1 N1 C6 C5 165.8(2) . . . . ?
Sn1 N1 C7 C8 -14.7(4) . . . . ?
O1 C1 C2 C3 -179.3(3) . . . . ?
O1 C1 C6 N1 -1.9(4) . . . . ?
O1 C1 C6 C5 -178.6(3) . . . . ?
O3 N2 C4 C3 -8.6(4) . . . . ?
O3 N2 C4 C5 172.4(3) . . . . ?
O4 N2 C4 C3 172.7(3) . . . . ?
O4 N2 C4 C5 -6.3(4) . . . . ?
N1 C7 C8 C9 174.2(3) . . . . ?
N1 C7 C8 C13 -8.9(5) . . . . ?
N2 C4 C5 C6 -179.6(3) . . . . ?
C1 C2 C3 C4 -1.7(5) . . . . ?
C2 C1 C6 N1 178.0(3) . . . . ?
C2 C1 C6 C5 1.3(5) . . . . ?
C2 C3 C4 N2 -178.4(3) . . . . ?
C2 C3 C4 C5 0.6(5) . . . . ?
C3 C4 C5 C6 1.5(5) . . . . ?
C4 C5 C6 N1 -178.7(3) . . . . ?
C4 C5 C6 C1 -2.4(4) . . . . ?
C6 N1 C7 C8 175.2(3) . . . . ?
C6 C1 C2 C3 0.8(5) . . . . ?
C7 N1 C6 C1 160.5(3) . . . . ?
C7 N1 C6 C5 -23.0(4) . . . . ?
C7 C8 C9 C10 176.8(3) . . . . ?
C7 C8 C13 O2 4.4(5) . . . . ?
C7 C8 C13 C12 -173.6(3) . . . . ?
C8 C9 C10 C11 -2.5(5) . . . . ?
C8 C9 C10 C14 177.7(3) . . . . ?
C9 C8 C13 O2 -178.7(3) . . . . ?
C9 C8 C13 C12 3.3(5) . . . . ?
C9 C10 C11 C12 2.2(5) . . . . ?
C9 C10 C14 C16 124.8(4) . . . . ?
C9 C10 C14 C17 -118.2(4) . . . . ?
C9 C10 C14 C15 2.1(6) . . . . ?
C10 C11 C12 C13 0.8(6) . . . . ?
C11 C10 C14 C16 -55.1(4) . . . . ?
C11 C10 C14 C17 61.9(5) . . . . ?
C11 C10 C14 C15 -177.7(4) . . . . ?
C11 C12 C13 O2 178.3(3) . . . . ?
C11 C12 C13 C8 -3.6(5) . . . . ?
C13 C8 C9 C10 -0.3(5) . . . . ?
C14 C10 C11 C12 -177.9(4) . . . . ?
Sn2 O5 C26 C27 -162.3(3) . . . . ?
Sn2 O5 C26 C31 16.9(4) . . . . ?
Sn2 O6 C38 C33 28.7(4) . . . . ?
Sn2 O6 C38 C37 -154.3(2) . . . . ?
Sn2 N3 C31 C26 -16.3(3) . . . . ?
Sn2 N3 C31 C30 159.0(2) . . . . ?
Sn2 N3 C32 C33 -12.7(4) . . . . ?
O5 C26 C27 C28 178.5(3) . . . . ?
O5 C26 C31 N3 0.2(4) . . . . ?
O5 C26 C31 C30 -175.3(3) . . . . ?
O7 N4 C29 C28 -12.6(5) . . . . ?
O7 N4 C29 C30 170.7(3) . . . . ?
O8 N4 C29 C28 166.7(3) . . . . ?
O8 N4 C29 C30 -10.1(4) . . . . ?
N3 C32 C33 C34 175.5(3) . . . . ?
N3 C32 C33 C38 -8.2(5) . . . . ?
N4 C29 C30 C31 177.1(3) . . . . ?
C26 C27 C28 C29 -2.5(5) . . . . ?
C27 C26 C31 N3 179.5(3) . . . . ?
C27 C26 C31 C30 3.9(5) . . . . ?
C27 C28 C29 N4 -174.0(3) . . . . ?
C27 C28 C29 C30 2.7(5) . . . . ?
C28 C29 C30 C31 0.5(5) . . . . ?
C29 C30 C31 N3 -178.8(3) . . . . ?
C29 C30 C31 C26 -3.8(5) . . . . ?
C31 N3 C32 C33 176.2(3) . . . . ?
C31 C26 C27 C28 -0.8(5) . . . . ?
C32 N3 C31 C26 155.9(3) . . . . ?
C32 N3 C31 C30 -28.8(4) . . . . ?
C32 C33 C34 C35 177.2(3) . . . . ?
C32 C33 C38 O6 1.1(5) . . . . ?
C32 C33 C38 C37 -176.1(3) . . . . ?
C33 C34 C35 C36 -1.2(5) . . . . ?
C33 C34 C35 C60 178.8(3) . . . . ?
C34 C33 C38 O6 177.4(3) . . . . ?
C34 C33 C38 C37 0.2(5) . . . . ?
C34 C35 C36 C37 0.8(5) . . . . ?
C34 C35 C60 C39 141.8(4) . . . . ?
C34 C35 C60 C40 -102.8(4) . . . . ?
C34 C35 C60 C41 19.1(6) . . . . ?
C35 C36 C37 C38 0.1(6) . . . . ?
C36 C35 C60 C39 -38.2(5) . . . . ?
C36 C35 C60 C40 77.3(5) . . . . ?
C36 C35 C60 C41 -160.9(5) . . . . ?
C36 C37 C38 O6 -177.8(3) . . . . ?
C36 C37 C38 C33 -0.6(5) . . . . ?
C38 C33 C34 C35 0.7(5) . . . . ?
C60 C35 C36 C37 -179.2(4) . . . . ?
